data_7201558
loop_
_publ_author_name
'Duan, Xianying'
'Lin, Jianguo'
'Li, Yizhi'
'Zhu, Chengjian'
'Meng, Qingjin'

_publ_section_title
;
 Syntheses, structures and properties of a series of organic--inorganic
 complexes based on methylenediisophthalic acid (H4MDIP)
;
_journal_issue 2
_journal_name_full CrystEngComm
_journal_page_first 207
_journal_paper_doi 10.1039/b709972j
_journal_volume 10
_journal_year 2008
_chemical_formula_moiety 'C17 H18 Mg O12, 3(H2 O)'
_chemical_formula_sum 'C17 H24 Mg O15'
_chemical_formula_weight 492.67
_chemical_name_systematic
;
?
;
_space_group_IT_number 19
_symmetry_cell_setting orthorhombic
_symmetry_space_group_name_Hall 'P 2ac 2ab'
_symmetry_space_group_name_H-M 'P 21 21 21'
_atom_sites_solution_hydrogens geom
_atom_sites_solution_primary direct
_atom_sites_solution_secondary difmap
_audit_creation_method SHELXL-97
_cell_angle_alpha 90.00
_cell_angle_beta 90.00
_cell_angle_gamma 90.00
_cell_formula_units_Z 4
_cell_length_a 8.0984(14)
_cell_length_b 16.458(3)
_cell_length_c 16.621(3)
_cell_measurement_reflns_used 9114
_cell_measurement_temperature 291(2)
_cell_measurement_theta_max 28.00
_cell_measurement_theta_min 2.46
_cell_volume 2215.3(7)
_computing_cell_refinement SMART
_computing_data_collection 'SMART (Bruker, 2000)'
_computing_data_reduction 'SAINT (Bruker, 2000)'
_computing_molecular_graphics SHELXTL
_computing_publication_material SHELXTL
_computing_structure_refinement SHELXTL
_computing_structure_solution 'SHELXTL (Bruker, 2000)'
_diffrn_ambient_temperature 291(2)
_diffrn_measured_fraction_theta_full 0.998
_diffrn_measured_fraction_theta_max 0.998
_diffrn_measurement_device_type 'Bruker Smart Apex CCD'
_diffrn_measurement_method 'phi and omega scans'
_diffrn_radiation_monochromator graphite
_diffrn_radiation_source 'sealed tube'
_diffrn_radiation_type MoK\a
_diffrn_radiation_wavelength 0.71073
_diffrn_reflns_av_R_equivalents 0.0623
_diffrn_reflns_av_sigmaI/netI 0.0572
_diffrn_reflns_limit_h_max 9
_diffrn_reflns_limit_h_min -9
_diffrn_reflns_limit_k_max 20
_diffrn_reflns_limit_k_min -11
_diffrn_reflns_limit_l_max 20
_diffrn_reflns_limit_l_min -20
_diffrn_reflns_number 11888
_diffrn_reflns_theta_full 25.99
_diffrn_reflns_theta_max 25.99
_diffrn_reflns_theta_min 1.74
_exptl_absorpt_coefficient_mu 0.156
_exptl_absorpt_correction_T_max 0.96
_exptl_absorpt_correction_T_min 0.95
_exptl_absorpt_correction_type multi-scan
_exptl_absorpt_process_details 'SADABS; Bruker, 2000'
_exptl_crystal_colour clolorless
_exptl_crystal_density_diffrn 1.477
_exptl_crystal_density_method 'not measured'
_exptl_crystal_description block
_exptl_crystal_F_000 1032
_exptl_crystal_size_max 0.30
_exptl_crystal_size_mid 0.26
_exptl_crystal_size_min 0.24
_refine_diff_density_max 0.212
_refine_diff_density_min -0.219
_refine_diff_density_rms 0.049
_refine_ls_extinction_method none
_refine_ls_goodness_of_fit_ref 1.025
_refine_ls_hydrogen_treatment constr
_refine_ls_matrix_type full
_refine_ls_number_parameters 300
_refine_ls_number_reflns 2477
_refine_ls_number_restraints 0
_refine_ls_restrained_S_all 1.025
_refine_ls_R_factor_all 0.0641
_refine_ls_R_factor_gt 0.0466
_refine_ls_shift/su_max 0.000
_refine_ls_shift/su_mean 0.000
_refine_ls_structure_factor_coef Fsqd
_refine_ls_weighting_details 'calc w=1/[\s^2^(Fo^2^)+(0.05P)^2^+0.22P] where P=(Fo^2^+2Fc^2^)/3'
_refine_ls_weighting_scheme calc
_refine_ls_wR_factor_gt 0.0952
_refine_ls_wR_factor_ref 0.0991
_reflns_number_gt 2033
_reflns_number_total 2477
_reflns_threshold_expression >2sigma(I)
_cod_data_source_file b709972j.txt
_cod_data_source_block sad
_cod_depositor_comments
;
The following automatic conversions were performed:
'_symmetry_cell_setting' value 'Orthorhombic' changed to 'orthorhombic'
according to '/home/saulius/struct/CIF-dictionaries/cif_core.dic'
dictionary named 'cif_core.dic' version 2.4.1 from 2010-06-29.

Automatic conversion script
Id: cif_fix_enum 1527 2010-12-29 10:47:43Z saulius 
;
_cod_original_cell_volume 2215.4(7)
_cod_database_code 7201558

loop_
_symmetry_equiv_pos_as_xyz
'x, y, z'
'-x+1/2, -y, z+1/2'
'-x, y+1/2, -z+1/2'
'x+1/2, -y+1/2, -z'

loop_
_atom_site_label
_atom_site_type_symbol
_atom_site_fract_x
_atom_site_fract_y
_atom_site_fract_z
_atom_site_U_iso_or_equiv
_atom_site_adp_type
_atom_site_occupancy
_atom_site_symmetry_multiplicity
_atom_site_calc_flag
_atom_site_refinement_flags
_atom_site_disorder_assembly
_atom_site_disorder_group
C1 C 0.8592(5) 0.2823(2) 0.6822(2) 0.0282(9) Uani 1 1 d . . .
C2 C 0.8898(5) 0.3594(2) 0.7098(2) 0.0322(9) Uani 1 1 d . . .
H2 H 0.9487 0.3670 0.7573 0.039 Uiso 1 1 calc R . .
C3 C 0.8334(5) 0.4259(2) 0.6672(2) 0.0308(9) Uani 1 1 d . . .
C4 C 0.7398(5) 0.4139(2) 0.5977(2) 0.0314(9) Uani 1 1 d . . .
H4 H 0.7004 0.4585 0.5693 0.038 Uiso 1 1 calc R . .
C5 C 0.7047(5) 0.3356(2) 0.5705(2) 0.0261(8) Uani 1 1 d . . .
C6 C 0.7679(5) 0.2706(3) 0.6133(2) 0.0304(9) Uani 1 1 d . . .
H6 H 0.7483 0.2180 0.5952 0.036 Uiso 1 1 calc R . .
C7 C 0.6048(5) 0.3212(2) 0.4951(2) 0.0297(9) Uani 1 1 d . . .
H7A H 0.5563 0.3722 0.4778 0.036 Uiso 1 1 calc R . .
H7B H 0.5153 0.2840 0.5072 0.036 Uiso 1 1 calc R . .
C8 C 0.7080(5) 0.2866(2) 0.4271(2) 0.0295(9) Uani 1 1 d . . .
C9 C 0.8040(5) 0.3364(3) 0.3793(2) 0.0332(9) Uani 1 1 d . . .
H9 H 0.8080 0.3919 0.3898 0.040 Uiso 1 1 calc R . .
C10 C 0.8946(5) 0.3045(2) 0.3157(2) 0.0289(9) Uani 1 1 d . . .
C11 C 0.8933(5) 0.2218(3) 0.3026(2) 0.0307(9) Uani 1 1 d . . .
H11 H 0.9538 0.2003 0.2601 0.037 Uiso 1 1 calc R . .
C12 C 0.8046(5) 0.1705(3) 0.3511(2) 0.0317(9) Uani 1 1 d . . .
C13 C 0.7089(5) 0.2033(2) 0.4128(2) 0.0295(9) Uani 1 1 d . . .
H13 H 0.6451 0.1692 0.4447 0.035 Uiso 1 1 calc R . .
C14 C 0.9318(5) 0.2126(2) 0.7273(2) 0.0313(9) Uani 1 1 d . . .
C15 C 0.8743(5) 0.5115(3) 0.6917(3) 0.0352(10) Uani 1 1 d . . .
C16 C 0.9928(5) 0.3587(2) 0.2630(2) 0.0257(8) Uani 1 1 d . . .
C17 C 0.8079(5) 0.0792(2) 0.3406(2) 0.0294(9) Uani 1 1 d . . .
Mg1 Mg 1.04929(16) 0.16895(8) 0.90080(8) 0.0266(3) Uani 1 1 d . . .
O1 O 0.9099(3) 0.14183(17) 0.69411(16) 0.0331(7) Uani 1 1 d . . .
H1 H 0.9677 0.1080 0.7170 0.050 Uiso 1 1 calc R . .
O2 O 1.0041(4) 0.22324(16) 0.79076(15) 0.0339(7) Uani 1 1 d . . .
O3 O 0.9413(4) 0.51940(17) 0.76052(15) 0.0360(7) Uani 1 1 d . . .
O4 O 0.8442(4) 0.56722(18) 0.64504(17) 0.0365(7) Uani 1 1 d . . .
O5 O 1.0205(4) 0.43032(17) 0.29215(16) 0.0424(8) Uani 1 1 d . . .
H5 H 1.0701 0.4578 0.2588 0.064 Uiso 1 1 calc R . .
O6 O 1.0377(4) 0.33689(17) 0.19540(15) 0.0351(7) Uani 1 1 d . . .
O7 O 0.7610(4) 0.03686(18) 0.39815(16) 0.0400(7) Uani 1 1 d . . .
O8 O 0.8566(4) 0.05283(16) 0.27444(16) 0.0315(6) Uani 1 1 d . . .
O9 O 1.2862(3) 0.22336(17) 0.90202(16) 0.0349(7) Uani 1 1 d . . .
H9B H 1.3484 0.2027 0.8662 0.042 Uiso 1 1 d R . .
H9C H 1.2655 0.2729 0.8918 0.042 Uiso 1 1 d R . .
O10 O 1.0877(4) 0.12431(19) 1.01573(16) 0.0408(8) Uani 1 1 d . . .
H10A H 1.1889 0.1227 1.0293 0.049 Uiso 1 1 d R . .
H10B H 1.0306 0.1486 1.0513 0.049 Uiso 1 1 d R . .
O11 O 0.8168(3) 0.11970(16) 0.90076(17) 0.0330(6) Uani 1 1 d . . .
H11A H 0.7528 0.1437 0.8679 0.040 Uiso 1 1 d R . .
H11B H 0.8182 0.0690 0.8908 0.040 Uiso 1 1 d R . .
O12 O 0.9604(4) 0.27526(17) 0.95013(16) 0.0410(7) Uani 1 1 d . . .
H12A H 0.9393 0.3113 0.9150 0.049 Uiso 1 1 d R . .
H12B H 0.8773 0.2677 0.9805 0.049 Uiso 1 1 d R . .
O13 O 0.3248(4) 0.38509(16) 0.87718(16) 0.0353(7) Uani 1 1 d . . .
H13A H 0.3126 0.3996 0.8285 0.042 Uiso 1 1 d R . .
H13C H 0.2931 0.4228 0.9085 0.042 Uiso 1 1 d R . .
O14 O 0.8226(4) 0.02195(18) 0.55733(18) 0.0408(7) Uani 1 1 d . . .
H14A H 0.7883 0.0359 0.5110 0.049 Uiso 1 1 d R . .
H14C H 0.8009 0.0591 0.5913 0.049 Uiso 1 1 d R . .
O15 O 0.3769(4) 0.05918(19) 0.08889(18) 0.0469(8) Uani 1 1 d . . .
H15A H 0.3710 0.0408 0.1366 0.056 Uiso 1 1 d R . .
H15C H 0.4613 0.0398 0.0654 0.056 Uiso 1 1 d R . .

loop_
_atom_site_aniso_label
_atom_site_aniso_U_11
_atom_site_aniso_U_22
_atom_site_aniso_U_33
_atom_site_aniso_U_23
_atom_site_aniso_U_13
_atom_site_aniso_U_12
C1 0.028(2) 0.0227(19) 0.034(2) 0.0035(17) 0.0076(17) 0.0020(16)
C2 0.035(2) 0.032(2) 0.029(2) 0.0042(17) -0.0036(17) -0.0001(18)
C3 0.032(2) 0.032(2) 0.028(2) 0.0018(18) 0.0023(17) -0.0020(18)
C4 0.033(2) 0.031(2) 0.030(2) 0.0107(18) 0.0032(19) 0.0085(17)
C5 0.0243(19) 0.027(2) 0.0272(18) 0.0034(16) 0.0029(15) -0.0027(17)
C6 0.033(2) 0.033(2) 0.0251(19) -0.0028(17) 0.0037(17) -0.0015(18)
C7 0.033(2) 0.026(2) 0.0299(19) 0.0006(16) -0.0084(17) 0.0018(17)
C8 0.025(2) 0.036(2) 0.0275(19) 0.0008(17) -0.0042(16) 0.0051(18)
C9 0.033(2) 0.029(2) 0.038(2) 0.0003(18) -0.0117(17) 0.0001(19)
C10 0.033(2) 0.025(2) 0.029(2) 0.0004(16) -0.0026(17) -0.0033(17)
C11 0.030(2) 0.037(2) 0.0248(18) 0.0013(18) 0.0008(17) 0.0014(18)
C12 0.032(2) 0.030(2) 0.034(2) -0.0002(18) -0.0086(17) -0.0019(18)
C13 0.031(2) 0.028(2) 0.0293(19) -0.0001(17) -0.0014(17) 0.0018(17)
C14 0.031(2) 0.030(2) 0.033(2) -0.0008(18) 0.0043(18) 0.0017(18)
C15 0.032(2) 0.034(2) 0.040(2) -0.001(2) 0.000(2) -0.0058(18)
C16 0.030(2) 0.026(2) 0.0217(18) -0.0013(15) 0.0003(16) -0.0024(16)
C17 0.028(2) 0.026(2) 0.034(2) -0.0020(18) 0.0019(18) 0.0009(17)
Mg1 0.0269(6) 0.0248(6) 0.0280(6) 0.0007(6) -0.0046(5) -0.0003(6)
O1 0.0374(18) 0.0345(16) 0.0274(14) 0.0047(12) -0.0108(13) 0.0058(12)
O2 0.0443(18) 0.0289(15) 0.0284(13) 0.0012(12) -0.0111(13) 0.0016(13)
O3 0.0512(19) 0.0301(15) 0.0265(13) 0.0028(12) -0.0190(14) -0.0096(14)
O4 0.0379(17) 0.0321(16) 0.0394(16) 0.0078(14) -0.0084(14) -0.0042(13)
O5 0.059(2) 0.0331(16) 0.0354(15) -0.0007(13) 0.0221(15) -0.0241(15)
O6 0.0404(16) 0.0364(15) 0.0285(14) -0.0049(12) 0.0109(12) -0.0166(14)
O7 0.0488(19) 0.0411(17) 0.0302(14) 0.0009(14) 0.0132(15) -0.0046(14)
O8 0.0467(18) 0.0239(14) 0.0238(13) -0.0024(11) 0.0078(13) 0.0067(13)
O9 0.0308(15) 0.0420(17) 0.0318(14) 0.0004(14) -0.0011(13) 0.0016(13)
O10 0.0369(18) 0.058(2) 0.0276(14) 0.0137(15) -0.0051(13) 0.0043(15)
O11 0.0294(14) 0.0289(14) 0.0408(16) 0.0104(13) -0.0141(13) -0.0058(12)
O12 0.0518(19) 0.0379(16) 0.0333(14) 0.0023(13) 0.0117(14) 0.0034(16)
O13 0.054(2) 0.0254(15) 0.0266(13) 0.0014(12) 0.0004(13) 0.0011(14)
O14 0.0517(19) 0.0326(16) 0.0381(16) 0.0027(14) -0.0019(15) -0.0095(15)
O15 0.055(2) 0.0475(18) 0.0381(16) 0.0113(15) -0.0071(16) 0.0115(16)

loop_
_atom_type_symbol
_atom_type_description
_atom_type_scat_dispersion_real
_atom_type_scat_dispersion_imag
_atom_type_scat_source
C C 0.0033 0.0000 'International Tables Vol C Tables 4.2.6.8 and 6.1.1.4'
H H 0.0000 0.0000 'International Tables Vol C Tables 4.2.6.8 and 6.1.1.4'
O O 0.0106 0.0000 'International Tables Vol C Tables 4.2.6.8 and 6.1.1.4'
Mg Mg 0.0486 0.0000 'International Tables Vol C Tables 4.2.6.8 and 6.1.1.4'

loop_
_geom_angle_atom_site_label_1
_geom_angle_atom_site_label_2
_geom_angle_atom_site_label_3
_geom_angle
_geom_angle_site_symmetry_1
_geom_angle_site_symmetry_3
_geom_angle_publ_flag
C2 C1 C6 120.2(4) . . ?
C2 C1 C14 118.2(4) . . ?
C6 C1 C14 121.5(4) . . ?
C1 C2 C3 120.2(4) . . ?
C1 C2 H2 119.9 . . ?
C3 C2 H2 119.9 . . ?
C2 C3 C4 119.4(4) . . ?
C2 C3 C15 122.1(4) . . ?
C4 C3 C15 118.5(4) . . ?
C5 C4 C3 120.7(4) . . ?
C5 C4 H4 119.7 . . ?
C3 C4 H4 119.7 . . ?
C6 C5 C4 118.2(4) . . ?
C6 C5 C7 120.3(3) . . ?
C4 C5 C7 121.5(3) . . ?
C1 C6 C5 121.3(4) . . ?
C1 C6 H6 119.4 . . ?
C5 C6 H6 119.4 . . ?
C5 C7 C8 112.4(3) . . ?
C5 C7 H7A 109.1 . . ?
C8 C7 H7A 109.1 . . ?
C5 C7 H7B 109.1 . . ?
C8 C7 H7B 109.1 . . ?
H7A C7 H7B 107.8 . . ?
C9 C8 C13 118.9(4) . . ?
C9 C8 C7 121.0(4) . . ?
C13 C8 C7 120.1(4) . . ?
C8 C9 C10 120.7(4) . . ?
C8 C9 H9 119.7 . . ?
C10 C9 H9 119.7 . . ?
C11 C10 C9 119.2(4) . . ?
C11 C10 C16 120.3(4) . . ?
C9 C10 C16 120.4(3) . . ?
C12 C11 C10 121.3(4) . . ?
C12 C11 H11 119.4 . . ?
C10 C11 H11 119.4 . . ?
C11 C12 C13 119.1(4) . . ?
C11 C12 C17 122.3(4) . . ?
C13 C12 C17 118.6(4) . . ?
C8 C13 C12 120.7(4) . . ?
C8 C13 H13 119.7 . . ?
C12 C13 H13 119.7 . . ?
O2 C14 O1 124.1(4) . . ?
O2 C14 C1 120.9(4) . . ?
O1 C14 C1 115.0(3) . . ?
O4 C15 O3 125.2(4) . . ?
O4 C15 C3 119.1(4) . . ?
O3 C15 C3 115.7(4) . . ?
O6 C16 O5 123.7(3) . . ?
O6 C16 C10 121.5(3) . . ?
O5 C16 C10 114.8(3) . . ?
O7 C17 O8 125.5(4) . . ?
O7 C17 C12 117.6(4) . . ?
O8 C17 C12 117.0(4) . . ?
O4 Mg1 O11 93.67(13) 3_746 . ?
O4 Mg1 O12 175.27(15) 3_746 . ?
O11 Mg1 O12 90.86(13) . . ?
O4 Mg1 O2 95.71(12) 3_746 . ?
O11 Mg1 O2 90.46(12) . . ?
O12 Mg1 O2 85.60(12) . . ?
O4 Mg1 O10 89.41(13) 3_746 . ?
O11 Mg1 O10 89.89(13) . . ?
O12 Mg1 O10 89.24(13) . . ?
O2 Mg1 O10 174.83(13) . . ?
O4 Mg1 O9 88.14(13) 3_746 . ?
O11 Mg1 O9 178.19(13) . . ?
O12 Mg1 O9 87.34(13) . . ?
O2 Mg1 O9 89.20(12) . . ?
O10 Mg1 O9 90.28(12) . . ?
C14 O1 H1 109.5 . . ?
C14 O2 Mg1 142.0(3) . . ?
C15 O4 Mg1 140.3(3) . 3_756 ?
C16 O5 H5 109.5 . . ?
Mg1 O9 H9B 111.2 . . ?
Mg1 O9 H9C 103.0 . . ?
H9B O9 H9C 111.1 . . ?
Mg1 O10 H10A 113.6 . . ?
Mg1 O10 H10B 113.1 . . ?
H10A O10 H10B 110.8 . . ?
Mg1 O11 H11A 112.1 . . ?
Mg1 O11 H11B 112.0 . . ?
H11A O11 H11B 109.8 . . ?
Mg1 O12 H12A 112.9 . . ?
Mg1 O12 H12B 112.8 . . ?
H12A O12 H12B 110.5 . . ?
H13A O13 H13C 110.1 . . ?
H14A O14 H14C 109.8 . . ?
H15A O15 H15C 109.9 . . ?

loop_
_geom_bond_atom_site_label_1
_geom_bond_atom_site_label_2
_geom_bond_distance
_geom_bond_site_symmetry_2
_geom_bond_publ_flag
C1 C2 1.373(6) . ?
C1 C6 1.376(6) . ?
C1 C14 1.491(5) . ?
C2 C3 1.381(6) . ?
C2 H2 0.9300 . ?
C3 C4 1.396(6) . ?
C3 C15 1.502(6) . ?
C4 C5 1.395(6) . ?
C4 H4 0.9300 . ?
C5 C6 1.383(5) . ?
C5 C7 1.510(5) . ?
C6 H6 0.9300 . ?
C7 C8 1.517(5) . ?
C7 H7A 0.9700 . ?
C7 H7B 0.9700 . ?
C8 C9 1.382(6) . ?
C8 C13 1.390(6) . ?
C9 C10 1.390(6) . ?
C9 H9 0.9300 . ?
C10 C11 1.380(6) . ?
C10 C16 1.481(5) . ?
C11 C12 1.369(6) . ?
C11 H11 0.9300 . ?
C12 C13 1.394(6) . ?
C12 C17 1.513(6) . ?
C13 H13 0.9300 . ?
C14 O2 1.220(5) . ?
C14 O1 1.300(5) . ?
C15 O4 1.226(5) . ?
C15 O3 1.272(5) . ?
C16 O6 1.234(4) . ?
C16 O5 1.295(5) . ?
C17 O7 1.243(5) . ?
C17 O8 1.246(5) . ?
Mg1 O4 2.032(3) 3_746 ?
Mg1 O11 2.050(3) . ?
Mg1 O12 2.062(3) . ?
Mg1 O2 2.068(3) . ?
Mg1 O10 2.070(3) . ?
Mg1 O9 2.117(3) . ?
O1 H1 0.8200 . ?
O4 Mg1 2.032(3) 3_756 ?
O5 H5 0.8200 . ?
O9 H9B 0.8501 . ?
O9 H9C 0.8500 . ?
O10 H10A 0.8500 . ?
O10 H10B 0.8500 . ?
O11 H11A 0.8500 . ?
O11 H11B 0.8501 . ?
O12 H12A 0.8501 . ?
O12 H12B 0.8500 . ?
O13 H13A 0.8500 . ?
O13 H13C 0.8499 . ?
O14 H14A 0.8500 . ?
O14 H14C 0.8501 . ?
O15 H15A 0.8500 . ?
O15 H15C 0.8500 . ?

loop_
_geom_hbond_atom_site_label_D
_geom_hbond_atom_site_label_H
_geom_hbond_atom_site_label_A
_geom_hbond_distance_DH
_geom_hbond_distance_HA
_geom_hbond_distance_DA
_geom_hbond_angle_DHA
_geom_hbond_site_symmetry_A
O1 H1 O3 0.82 1.68 2.466(4) 160.8 3_746
O5 H5 O8 0.82 1.76 2.506(4) 150.0 3_755
O9 H9B O6 0.85 1.96 2.785(4) 164.6 4_556
O9 H9C O13 0.85 1.92 2.712(4) 153.8 1_655
O10 H10A O15 0.85 2.10 2.848(4) 147.3 1_656
O10 H10B O13 0.85 2.12 2.780(4) 134.0 4_557
O11 H11A O6 0.85 2.06 2.859(4) 156.3 4_456
O11 H11B O7 0.85 1.86 2.653(4) 154.2 2_655
O12 H12A O15 0.85 2.19 2.881(4) 138.2 4_556
O12 H12B O9 0.85 2.09 2.834(4) 145.4 4_457
O13 H13A O8 0.85 1.91 2.732(4) 160.8 4_456
O13 H13C O14 0.85 1.97 2.772(4) 158.0 3_656
O14 H14A O7 0.85 1.89 2.703(4) 160.1 .
O14 H14C O1 0.85 2.36 3.092(4) 145.0 .
O15 H15A O3 0.85 2.06 2.865(4) 158.7 4_456
O15 H15C O14 0.85 2.03 2.825(5) 155.9 2_654
